data_4026807
loop_
_publ_author_name
'Zhi-Hua Chen'
'Zhi-Min Chen'
'Yong-Qiang Zhang'
'Yong-Qiang Tu'
'Fu-Min Zhang'

_publ_section_title
;
 Total Synthesis of (\+-)-Maistemonine, (\+-)-Stemonamide, and
 (\+-)-Isomaistemonine
;
_journal_name_full 'Journal of Organic Chemistry'
_journal_page_first 10173
_journal_page_last 10186
_journal_paper_doi 10.1021/jo202042x
_journal_volume 76
_journal_year 2011
_chemical_formula_sum 'C20 H23 N O5'
_chemical_formula_weight 357.39
_chemical_name_systematic
; 
 ? 
;
_space_group_IT_number 9
_symmetry_cell_setting monoclinic
_symmetry_space_group_name_Hall 'C -2yc'
_symmetry_space_group_name_H-M 'C 1 c 1'
_atom_sites_solution_hydrogens geom
_atom_sites_solution_primary direct
_atom_sites_solution_secondary difmap
_audit_creation_method SHELXL-97
_cell_angle_alpha 90.00
_cell_angle_beta 90.78(4)
_cell_angle_gamma 90.00
_cell_formula_units_Z 8
_cell_length_a 22.90(3)
_cell_length_b 9.060(11)
_cell_length_c 18.57(2)
_cell_measurement_reflns_used 3744
_cell_measurement_temperature 296(2)
_cell_measurement_theta_max 23.25
_cell_measurement_theta_min 2.41
_cell_volume 3852(8)
_computing_cell_refinement 'Bruker SMART'
_computing_data_collection 'Bruker SMART'
_computing_data_reduction 'Bruker SAINT'
_computing_molecular_graphics 'Bruker SHELXTL'
_computing_publication_material 'Bruker SHELXTL'
_computing_structure_refinement 'SHELXL-97 (Sheldrick, 1997)'
_computing_structure_solution 'SHELXS-97 (Sheldrick, 1990)'
_diffrn_ambient_temperature 296(2)
_diffrn_measured_fraction_theta_full 0.990
_diffrn_measured_fraction_theta_max 0.990
_diffrn_measurement_device_type 'CCD area detector'
_diffrn_measurement_method 'phi and omega scans'
_diffrn_radiation_monochromator graphite
_diffrn_radiation_source 'fine-focus sealed tube'
_diffrn_radiation_type MoK\a
_diffrn_radiation_wavelength 0.71073
_diffrn_reflns_av_R_equivalents 0.0333
_diffrn_reflns_av_sigmaI/netI 0.0411
_diffrn_reflns_limit_h_max 28
_diffrn_reflns_limit_h_min -28
_diffrn_reflns_limit_k_max 11
_diffrn_reflns_limit_k_min -10
_diffrn_reflns_limit_l_max 23
_diffrn_reflns_limit_l_min -14
_diffrn_reflns_number 10696
_diffrn_reflns_theta_full 26.50
_diffrn_reflns_theta_max 26.50
_diffrn_reflns_theta_min 1.78
_exptl_absorpt_coefficient_mu 0.089
_exptl_absorpt_correction_T_max 0.9793
_exptl_absorpt_correction_T_min 0.9721
_exptl_absorpt_correction_type multi-scan
_exptl_absorpt_process_details sadabs
_exptl_crystal_colour colorless
_exptl_crystal_density_diffrn 1.232
_exptl_crystal_description block
_exptl_crystal_F_000 1520
_exptl_crystal_size_max 0.35
_exptl_crystal_size_mid 0.27
_exptl_crystal_size_min 0.24
_refine_diff_density_max 0.134
_refine_diff_density_min -0.136
_refine_diff_density_rms 0.029
_refine_ls_abs_structure_details 'Flack H D (1983), Acta Cryst. A39, 876-881'
_refine_ls_abs_structure_Flack 1.9(8)
_refine_ls_extinction_coef 0.0004(2)
_refine_ls_extinction_expression Fc^*^=kFc[1+0.001xFc^2^\l^3^/sin(2\q)]^-1/4^
_refine_ls_extinction_method SHELXL
_refine_ls_goodness_of_fit_ref 1.022
_refine_ls_hydrogen_treatment constr
_refine_ls_matrix_type full
_refine_ls_number_parameters 476
_refine_ls_number_reflns 6211
_refine_ls_number_restraints 2
_refine_ls_restrained_S_all 1.022
_refine_ls_R_factor_all 0.0514
_refine_ls_R_factor_gt 0.0394
_refine_ls_shift/su_max 0.001
_refine_ls_shift/su_mean 0.000
_refine_ls_structure_factor_coef Fsqd
_refine_ls_weighting_details 'calc w=1/[\s^2^(Fo^2^)+(0.0484P)^2^+0.6900P] where P=(Fo^2^+2Fc^2^)/3'
_refine_ls_weighting_scheme calc
_refine_ls_wR_factor_gt 0.0937
_refine_ls_wR_factor_ref 0.1020
_reflns_number_gt 5062
_reflns_number_total 6211
_reflns_threshold_expression >2sigma(I)
_cod_data_source_file jo202042x_si_006.cif
_cod_data_source_block cc
_cod_original_cell_volume 3853(8)
_cod_database_code 4026807

loop_
_symmetry_equiv_pos_as_xyz
'x, y, z'
'x, -y, z+1/2'
'x+1/2, y+1/2, z'
'x+1/2, -y+1/2, z+1/2'

loop_
_atom_site_label
_atom_site_type_symbol
_atom_site_fract_x
_atom_site_fract_y
_atom_site_fract_z
_atom_site_U_iso_or_equiv
_atom_site_adp_type
_atom_site_occupancy
_atom_site_symmetry_multiplicity
_atom_site_calc_flag
_atom_site_refinement_flags
C1 C 0.87044(11) 0.1536(4) 0.45652(15) 0.0642(8) Uani 1 1 d .
C2 C 0.87764(15) 0.3222(4) 0.46445(18) 0.0821(10) Uani 1 1 d .
H2A H 0.8455 0.3703 0.4392 0.099 Uiso 1 1 calc R
H2B H 0.9135 0.3516 0.4413 0.099 Uiso 1 1 calc R
C3 C 0.87937(17) 0.3779(4) 0.5439(2) 0.0935(12) Uani 1 1 d .
H3A H 0.8824 0.4847 0.5437 0.112 Uiso 1 1 calc R
H3B H 0.8428 0.3522 0.5665 0.112 Uiso 1 1 calc R
C4 C 0.93066(13) 0.3136(3) 0.58998(17) 0.0698(8) Uani 1 1 d .
H4A H 0.9461 0.3896 0.6217 0.084 Uiso 1 1 calc R
H4B H 0.9165 0.2333 0.6195 0.084 Uiso 1 1 calc R
C5 C 0.97906(11) 0.2572(3) 0.54123(14) 0.0532(6) Uani 1 1 d .
C6 C 1.02767(11) 0.3303(3) 0.51957(15) 0.0571(7) Uani 1 1 d .
C7 C 1.05850(10) 0.2426(3) 0.46452(14) 0.0481(6) Uani 1 1 d .
C8 C 1.02180(10) 0.0992(2) 0.44981(12) 0.0429(5) Uani 1 1 d .
C9 C 0.97335(9) 0.1018(2) 0.51033(12) 0.0419(5) Uani 1 1 d .
C10 C 0.98493(13) -0.0189(3) 0.56796(14) 0.0578(6) Uani 1 1 d .
H10A H 1.0265 -0.0334 0.5761 0.069 Uiso 1 1 calc R
H10B H 0.9668 0.0063 0.6132 0.069 Uiso 1 1 calc R
C11 C 0.95653(14) -0.1572(3) 0.53426(18) 0.0709(8) Uani 1 1 d .
H11A H 0.9823 -0.2025 0.4997 0.085 Uiso 1 1 calc R
H11B H 0.9473 -0.2292 0.5710 0.085 Uiso 1 1 calc R
C12 C 0.90055(12) -0.0997(3) 0.49692(15) 0.0619(7) Uani 1 1 d .
H12 H 0.8952 -0.1488 0.4503 0.074 Uiso 1 1 calc R
C13 C 0.84678(15) -0.1231(3) 0.54285(19) 0.0797(10) Uani 1 1 d .
H13 H 0.8437 -0.0671 0.5846 0.096 Uiso 1 1 calc R
C14 C 0.80475(18) -0.2159(4) 0.5280(2) 0.1017(13) Uani 1 1 d .
H14A H 0.8064 -0.2738 0.4867 0.122 Uiso 1 1 calc R
H14B H 0.7732 -0.2242 0.5587 0.122 Uiso 1 1 calc R
C15 C 1.05124(16) 0.4786(4) 0.5446(2) 0.0908(11) Uani 1 1 d .
H15A H 1.0249 0.5213 0.5785 0.136 Uiso 1 1 calc R
H15B H 1.0549 0.5432 0.5039 0.136 Uiso 1 1 calc R
H15C H 1.0888 0.4651 0.5671 0.136 Uiso 1 1 calc R
C16 C 1.06299(12) -0.1032(3) 0.39218(15) 0.0555(6) Uani 1 1 d .
C17 C 1.02335(11) -0.0342(3) 0.33833(13) 0.0493(6) Uani 1 1 d .
C18 C 0.99986(10) 0.0852(3) 0.37171(13) 0.0448(5) Uani 1 1 d .
C19 C 1.01856(15) -0.0982(3) 0.26331(16) 0.0687(8) Uani 1 1 d .
H19A H 0.9804 -0.1404 0.2562 0.103 Uiso 1 1 calc R
H19B H 1.0476 -0.1735 0.2576 0.103 Uiso 1 1 calc R
H19C H 1.0245 -0.0215 0.2285 0.103 Uiso 1 1 calc R
C20 C 0.92878(14) 0.1731(4) 0.28347(16) 0.0746(9) Uani 1 1 d .
H20A H 0.9535 0.1871 0.2427 0.112 Uiso 1 1 calc R
H20B H 0.8975 0.2437 0.2817 0.112 Uiso 1 1 calc R
H20C H 0.9129 0.0751 0.2824 0.112 Uiso 1 1 calc R
C1' C 0.28701(11) 0.4076(3) 0.21650(13) 0.0516(6) Uani 1 1 d .
C2' C 0.24885(12) 0.5463(3) 0.21437(14) 0.0548(6) Uani 1 1 d .
H2'1 H 0.2148 0.5264 0.1842 0.066 Uiso 1 1 calc R
H2'2 H 0.2707 0.6249 0.1917 0.066 Uiso 1 1 calc R
C3' C 0.22769(13) 0.6022(3) 0.28899(15) 0.0603(7) Uani 1 1 d .
H3'1 H 0.2611 0.6383 0.3164 0.072 Uiso 1 1 calc R
H3'2 H 0.2012 0.6844 0.2815 0.072 Uiso 1 1 calc R
C4' C 0.19636(12) 0.4818(3) 0.33369(14) 0.0556(6) Uani 1 1 d .
H4'1 H 0.2246 0.4304 0.3639 0.067 Uiso 1 1 calc R
H4'2 H 0.1678 0.5275 0.3646 0.067 Uiso 1 1 calc R
C5' C 0.16630(10) 0.3729(2) 0.28369(12) 0.0442(5) Uani 1 1 d .
C6' C 0.11050(11) 0.3798(3) 0.25736(13) 0.0474(6) Uani 1 1 d .
C7' C 0.10100(10) 0.2623(2) 0.20358(13) 0.0423(5) Uani 1 1 d .
C8' C 0.16038(10) 0.1812(2) 0.19069(12) 0.0419(5) Uani 1 1 d .
C9' C 0.20066(10) 0.2400(2) 0.25558(12) 0.0416(5) Uani 1 1 d .
C10' C 0.20931(12) 0.1186(3) 0.31452(14) 0.0571(7) Uani 1 1 d .
H10C H 0.2179 0.1623 0.3612 0.069 Uiso 1 1 calc R
H10D H 0.1749 0.0567 0.3182 0.069 Uiso 1 1 calc R
C11' C 0.26180(13) 0.0301(3) 0.28693(17) 0.0680(8) Uani 1 1 d .
H11C H 0.2497 -0.0386 0.2496 0.082 Uiso 1 1 calc R
H11D H 0.2804 -0.0246 0.3258 0.082 Uiso 1 1 calc R
C12' C 0.30390(11) 0.1488(3) 0.25642(14) 0.0531(6) Uani 1 1 d .
H12' H 0.3223 0.1117 0.2126 0.064 Uiso 1 1 calc R
C13' C 0.35054(13) 0.1944(4) 0.31081(17) 0.0704(8) Uani 1 1 d .
H13' H 0.3414 0.2708 0.3422 0.084 Uiso 1 1 calc R
C14' C 0.40270(15) 0.1354(4) 0.3174(2) 0.0924(11) Uani 1 1 d .
H14C H 0.4137 0.0588 0.2871 0.111 Uiso 1 1 calc R
H14D H 0.4287 0.1703 0.3524 0.111 Uiso 1 1 calc R
C15' C 0.06245(13) 0.4858(3) 0.27644(18) 0.0709(8) Uani 1 1 d .
H15D H 0.0760 0.5511 0.3138 0.106 Uiso 1 1 calc R
H15E H 0.0292 0.4315 0.2930 0.106 Uiso 1 1 calc R
H15F H 0.0515 0.5423 0.2347 0.106 Uiso 1 1 calc R
C16' C 0.16503(11) -0.0419(3) 0.12845(16) 0.0578(6) Uani 1 1 d .
C17' C 0.18497(10) 0.0735(3) 0.07795(13) 0.0524(6) Uani 1 1 d .
C18' C 0.18166(10) 0.2030(3) 0.11428(12) 0.0446(5) Uani 1 1 d .
C19' C 0.20372(13) 0.0292(4) 0.00282(16) 0.0728(8) Uani 1 1 d .
H19D H 0.1857 0.0938 -0.0320 0.109 Uiso 1 1 calc R
H19E H 0.1918 -0.0706 -0.0066 0.109 Uiso 1 1 calc R
H19F H 0.2454 0.0366 -0.0004 0.109 Uiso 1 1 calc R
C20' C 0.20028(16) 0.3827(4) 0.02093(16) 0.0789(9) Uani 1 1 d .
H20D H 0.2365 0.3401 0.0059 0.118 Uiso 1 1 calc R
H20E H 0.2019 0.4880 0.0155 0.118 Uiso 1 1 calc R
H20F H 0.1689 0.3439 -0.0082 0.118 Uiso 1 1 calc R
N1 N 0.91313(8) 0.0628(2) 0.48554(11) 0.0507(5) Uani 1 1 d .
N1' N 0.26308(8) 0.2738(2) 0.23782(10) 0.0449(5) Uani 1 1 d .
O1 O 0.82655(9) 0.0999(4) 0.42849(13) 0.0998(9) Uani 1 1 d .
O2 O 1.10417(9) 0.2711(2) 0.43482(11) 0.0694(5) Uani 1 1 d .
O3 O 1.06186(7) -0.02604(18) 0.45681(9) 0.0521(4) Uani 1 1 d .
O4 O 1.09470(10) -0.2122(2) 0.38707(12) 0.0788(6) Uani 1 1 d .
O5 O 0.96288(8) 0.19377(19) 0.34985(9) 0.0550(4) Uani 1 1 d .
O1' O 0.33967(8) 0.4137(2) 0.20160(12) 0.0710(5) Uani 1 1 d .
O2' O 0.05497(8) 0.2301(2) 0.17271(10) 0.0616(5) Uani 1 1 d .
O3' O 0.15063(7) 0.02216(16) 0.19426(9) 0.0520(4) Uani 1 1 d .
O4' O 0.15980(12) -0.1746(2) 0.11997(14) 0.0894(7) Uani 1 1 d .
O5' O 0.19048(8) 0.34630(19) 0.09612(9) 0.0581(5) Uani 1 1 d .

loop_
_atom_site_aniso_label
_atom_site_aniso_U_11
_atom_site_aniso_U_22
_atom_site_aniso_U_33
_atom_site_aniso_U_23
_atom_site_aniso_U_13
_atom_site_aniso_U_12
C1 0.0384(13) 0.109(2) 0.0454(15) 0.0185(15) 0.0008(11) 0.0038(14)
C2 0.0665(19) 0.104(3) 0.076(2) 0.0307(19) 0.0055(16) 0.0359(18)
C3 0.091(3) 0.093(2) 0.097(3) 0.0014(19) 0.014(2) 0.042(2)
C4 0.0664(17) 0.0752(18) 0.068(2) -0.0137(15) 0.0122(14) 0.0064(15)
C5 0.0492(14) 0.0576(14) 0.0528(16) -0.0043(12) -0.0013(11) 0.0028(12)
C6 0.0520(15) 0.0536(14) 0.0655(18) -0.0108(12) -0.0026(13) -0.0041(12)
C7 0.0422(13) 0.0532(14) 0.0488(14) 0.0030(11) -0.0042(11) -0.0013(10)
C8 0.0391(11) 0.0470(13) 0.0425(13) 0.0019(10) -0.0059(10) 0.0053(10)
C9 0.0406(12) 0.0481(13) 0.0369(12) 0.0028(10) -0.0044(10) 0.0002(9)
C10 0.0614(15) 0.0663(16) 0.0455(15) 0.0137(12) -0.0062(12) 0.0046(13)
C11 0.083(2) 0.0553(16) 0.075(2) 0.0164(14) 0.0063(16) -0.0046(15)
C12 0.0697(18) 0.0626(16) 0.0536(17) -0.0146(12) 0.0106(13) -0.0228(14)
C13 0.091(2) 0.0743(19) 0.075(2) -0.0199(16) 0.0338(18) -0.0273(18)
C14 0.096(3) 0.092(2) 0.118(3) -0.017(2) 0.036(2) -0.040(2)
C15 0.091(2) 0.0650(19) 0.117(3) -0.0290(18) 0.013(2) -0.0225(17)
C16 0.0585(15) 0.0475(14) 0.0606(17) -0.0080(12) 0.0000(12) -0.0016(12)
C17 0.0539(14) 0.0498(13) 0.0443(14) -0.0004(11) -0.0020(11) -0.0095(11)
C18 0.0419(12) 0.0495(13) 0.0429(13) 0.0070(10) -0.0041(10) -0.0031(10)
C19 0.093(2) 0.0636(17) 0.0494(16) -0.0056(13) -0.0041(14) -0.0102(15)
C20 0.0671(18) 0.101(2) 0.0547(18) 0.0081(16) -0.0202(14) 0.0057(17)
C1' 0.0557(15) 0.0530(14) 0.0462(15) 0.0002(11) -0.0005(12) -0.0130(11)
C2' 0.0649(16) 0.0438(13) 0.0555(16) 0.0048(11) -0.0045(12) -0.0123(11)
C3' 0.0688(17) 0.0493(14) 0.0626(18) -0.0136(12) -0.0089(13) -0.0087(12)
C4' 0.0607(16) 0.0621(15) 0.0440(14) -0.0167(12) -0.0031(12) -0.0071(12)
C5' 0.0514(13) 0.0462(12) 0.0350(12) -0.0035(9) 0.0027(10) -0.0062(10)
C6' 0.0500(13) 0.0455(13) 0.0466(14) -0.0079(10) 0.0026(11) -0.0025(10)
C7' 0.0464(13) 0.0389(11) 0.0414(13) 0.0001(9) -0.0020(10) -0.0066(10)
C8' 0.0509(13) 0.0344(11) 0.0406(13) -0.0024(9) -0.0015(10) -0.0055(9)
C9' 0.0446(12) 0.0447(12) 0.0354(12) 0.0040(9) -0.0024(9) -0.0058(10)
C10' 0.0668(16) 0.0607(15) 0.0437(15) 0.0158(12) -0.0050(12) -0.0116(13)
C11' 0.0705(18) 0.0534(15) 0.079(2) 0.0183(14) -0.0192(16) 0.0038(13)
C12' 0.0538(14) 0.0523(14) 0.0531(16) -0.0014(11) -0.0021(12) 0.0056(11)
C13' 0.0588(17) 0.085(2) 0.067(2) 0.0028(15) -0.0070(14) 0.0079(15)
C14' 0.065(2) 0.094(3) 0.118(3) 0.003(2) -0.0196(19) 0.0022(18)
C15' 0.0635(17) 0.0656(18) 0.083(2) -0.0271(15) -0.0027(15) 0.0080(14)
C16' 0.0539(14) 0.0511(15) 0.0681(18) -0.0194(13) -0.0073(12) 0.0052(12)
C17' 0.0406(12) 0.0680(17) 0.0483(15) -0.0176(12) -0.0064(10) 0.0093(11)
C18' 0.0406(12) 0.0547(14) 0.0384(13) -0.0035(10) -0.0039(10) -0.0018(10)
C19' 0.0585(16) 0.101(2) 0.0594(18) -0.0328(16) 0.0011(13) 0.0170(16)
C20' 0.090(2) 0.095(2) 0.0528(18) 0.0142(15) 0.0155(16) -0.0142(18)
N1 0.0423(10) 0.0653(13) 0.0443(12) 0.0076(9) -0.0061(9) -0.0083(9)
N1' 0.0439(11) 0.0479(11) 0.0428(11) 0.0038(8) -0.0017(9) -0.0015(8)
O1 0.0447(11) 0.182(3) 0.0718(15) 0.0215(15) -0.0132(10) -0.0102(13)
O2 0.0569(11) 0.0810(13) 0.0705(14) 0.0014(10) 0.0080(10) -0.0168(10)
O3 0.0505(9) 0.0533(9) 0.0523(10) -0.0060(8) -0.0110(8) 0.0105(8)
O4 0.0906(15) 0.0628(12) 0.0827(15) -0.0185(10) -0.0090(12) 0.0229(11)
O5 0.0573(10) 0.0631(10) 0.0443(10) 0.0085(8) -0.0081(8) 0.0038(8)
O1' 0.0555(12) 0.0763(13) 0.0814(14) 0.0067(10) 0.0131(10) -0.0169(9)
O2' 0.0509(10) 0.0624(11) 0.0711(13) -0.0174(9) -0.0117(9) -0.0078(9)
O3' 0.0620(11) 0.0355(8) 0.0584(11) -0.0034(7) 0.0009(8) -0.0063(7)
O4' 0.1157(18) 0.0469(11) 0.1054(19) -0.0263(11) -0.0066(14) 0.0030(11)
O5' 0.0769(12) 0.0602(11) 0.0372(9) 0.0047(8) -0.0028(8) -0.0126(9)

loop_
_atom_type_symbol
_atom_type_description
_atom_type_scat_dispersion_real
_atom_type_scat_dispersion_imag
_atom_type_scat_source
C C 0.0033 0.0016 'International Tables Vol C Tables 4.2.6.8 and 6.1.1.4'
H H 0.0000 0.0000 'International Tables Vol C Tables 4.2.6.8 and 6.1.1.4'
N N 0.0061 0.0033 'International Tables Vol C Tables 4.2.6.8 and 6.1.1.4'
O O 0.0106 0.0060 'International Tables Vol C Tables 4.2.6.8 and 6.1.1.4'

loop_
_geom_angle_atom_site_label_1
_geom_angle_atom_site_label_2
_geom_angle_atom_site_label_3
_geom_angle
O1 C1 N1 120.1(3)
O1 C1 C2 121.3(3)
N1 C1 C2 118.5(3)
C1 C2 C3 114.3(3)
C1 C2 H2A 108.7
C3 C2 H2A 108.7
C1 C2 H2B 108.7
C3 C2 H2B 108.7
H2A C2 H2B 107.6
C4 C3 C2 114.1(3)
C4 C3 H3A 108.7
C2 C3 H3A 108.7
C4 C3 H3B 108.7
C2 C3 H3B 108.7
H3A C3 H3B 107.6
C5 C4 C3 110.3(3)
C5 C4 H4A 109.6
C3 C4 H4A 109.6
C5 C4 H4B 109.6
C3 C4 H4B 109.6
H4A C4 H4B 108.1
C6 C5 C9 113.8(2)
C6 C5 C4 128.0(2)
C9 C5 C4 118.2(2)
C5 C6 C7 110.0(2)
C5 C6 C15 129.0(3)
C7 C6 C15 121.0(3)
O2 C7 C6 128.3(2)
O2 C7 C8 124.0(2)
C6 C7 C8 107.8(2)
O3 C8 C18 102.52(18)
O3 C8 C7 107.0(2)
C18 C8 C7 113.64(18)
O3 C8 C9 113.02(18)
C18 C8 C9 116.5(2)
C7 C8 C9 104.00(19)
N1 C9 C5 114.14(19)
N1 C9 C10 101.25(19)
C5 C9 C10 112.2(2)
N1 C9 C8 115.5(2)
C5 C9 C8 102.86(18)
C10 C9 C8 111.29(19)
C11 C10 C9 103.0(2)
C11 C10 H10A 111.2
C9 C10 H10A 111.2
C11 C10 H10B 111.2
C9 C10 H10B 111.2
H10A C10 H10B 109.1
C12 C11 C10 104.6(2)
C12 C11 H11A 110.8
C10 C11 H11A 110.8
C12 C11 H11B 110.8
C10 C11 H11B 110.8
H11A C11 H11B 108.9
N1 C12 C13 111.7(2)
N1 C12 C11 103.5(2)
C13 C12 C11 112.1(3)
N1 C12 H12 109.8
C13 C12 H12 109.8
C11 C12 H12 109.8
C14 C13 C12 124.8(3)
C14 C13 H13 117.6
C12 C13 H13 117.6
C13 C14 H14A 120.0
C13 C14 H14B 120.0
H14A C14 H14B 120.0
C6 C15 H15A 109.5
C6 C15 H15B 109.5
H15A C15 H15B 109.5
C6 C15 H15C 109.5
H15A C15 H15C 109.5
H15B C15 H15C 109.5
O4 C16 O3 119.2(2)
O4 C16 C17 130.1(2)
O3 C16 C17 110.7(2)
C18 C17 C16 105.7(2)
C18 C17 C19 134.5(2)
C16 C17 C19 119.8(2)
O5 C18 C17 133.5(2)
O5 C18 C8 114.7(2)
C17 C18 C8 111.7(2)
C17 C19 H19A 109.5
C17 C19 H19B 109.5
H19A C19 H19B 109.5
C17 C19 H19C 109.5
H19A C19 H19C 109.5
H19B C19 H19C 109.5
O5 C20 H20A 109.5
O5 C20 H20B 109.5
H20A C20 H20B 109.5
O5 C20 H20C 109.5
H20A C20 H20C 109.5
H20B C20 H20C 109.5
O1' C1' N1' 119.4(2)
O1' C1' C2' 120.9(2)
N1' C1' C2' 119.7(2)
C1' C2' C3' 115.4(2)
C1' C2' H2'1 108.4
C3' C2' H2'1 108.4
C1' C2' H2'2 108.4
C3' C2' H2'2 108.4
H2'1 C2' H2'2 107.5
C4' C3' C2' 113.5(2)
C4' C3' H3'1 108.9
C2' C3' H3'1 108.9
C4' C3' H3'2 108.9
C2' C3' H3'2 108.9
H3'1 C3' H3'2 107.7
C5' C4' C3' 109.8(2)
C5' C4' H4'1 109.7
C3' C4' H4'1 109.7
C5' C4' H4'2 109.7
C3' C4' H4'2 109.7
H4'1 C4' H4'2 108.2
C6' C5' C4' 127.3(2)
C6' C5' C9' 113.3(2)
C4' C5' C9' 119.3(2)
C5' C6' C7' 109.8(2)
C5' C6' C15' 129.0(2)
C7' C6' C15' 121.2(2)
O2' C7' C6' 127.3(2)
O2' C7' C8' 123.9(2)
C6' C7' C8' 108.77(19)
O3' C8' C18' 102.84(17)
O3' C8' C7' 108.81(18)
C18' C8' C7' 111.81(19)
O3' C8' C9' 112.43(17)
C18' C8' C9' 118.1(2)
C7' C8' C9' 102.81(18)
N1' C9' C5' 114.09(19)
N1' C9' C10' 100.68(19)
C5' C9' C10' 112.0(2)
N1' C9' C8' 116.31(19)
C5' C9' C8' 102.98(19)
C10' C9' C8' 111.1(2)
C11' C10' C9' 103.0(2)
C11' C10' H10C 111.2
C9' C10' H10C 111.2
C11' C10' H10D 111.2
C9' C10' H10D 111.2
H10C C10' H10D 109.1
C10' C11' C12' 104.6(2)
C10' C11' H11C 110.8
C12' C11' H11C 110.8
C10' C11' H11D 110.8
C12' C11' H11D 110.8
H11C C11' H11D 108.9
N1' C12' C13' 112.2(2)
N1' C12' C11' 102.6(2)
C13' C12' C11' 112.3(2)
N1' C12' H12' 109.9
C13' C12' H12' 109.9
C11' C12' H12' 109.9
C14' C13' C12' 125.6(3)
C14' C13' H13' 117.2
C12' C13' H13' 117.2
C13' C14' H14C 120.0
C13' C14' H14D 120.0
H14C C14' H14D 120.0
C6' C15' H15D 109.5
C6' C15' H15E 109.5
H15D C15' H15E 109.5
C6' C15' H15F 109.5
H15D C15' H15F 109.5
H15E C15' H15F 109.5
O4' C16' O3' 120.0(3)
O4' C16' C17' 130.2(3)
O3' C16' C17' 109.8(2)
C18' C17' C16' 106.0(2)
C18' C17' C19' 134.7(3)
C16' C17' C19' 119.2(2)
O5' C18' C17' 134.0(2)
O5' C18' C8' 114.05(19)
C17' C18' C8' 111.9(2)
C17' C19' H19D 109.5
C17' C19' H19E 109.5
H19D C19' H19E 109.5
C17' C19' H19F 109.5
H19D C19' H19F 109.5
H19E C19' H19F 109.5
O5' C20' H20D 109.5
O5' C20' H20E 109.5
H20D C20' H20E 109.5
O5' C20' H20F 109.5
H20D C20' H20F 109.5
H20E C20' H20F 109.5
C1 N1 C9 128.8(2)
C1 N1 C12 119.9(2)
C9 N1 C12 111.3(2)
C1' N1' C9' 128.33(19)
C1' N1' C12' 118.4(2)
C9' N1' C12' 112.69(19)
C16 O3 C8 109.40(18)
C18 O5 C20 118.9(2)
C16' O3' C8' 109.41(18)
C18' O5' C20' 118.7(2)

loop_
_geom_bond_atom_site_label_1
_geom_bond_atom_site_label_2
_geom_bond_distance
C1 O1 1.226(4)
C1 N1 1.381(4)
C1 C2 1.543(5)
C2 C3 1.559(5)
C2 H2A 0.9700
C2 H2B 0.9700
C3 C4 1.557(5)
C3 H3A 0.9700
C3 H3B 0.9700
C4 C5 1.529(4)
C4 H4A 0.9700
C4 H4B 0.9700
C5 C6 1.361(4)
C5 C9 1.526(4)
C6 C7 1.482(4)
C6 C15 1.519(4)
C7 O2 1.217(3)
C7 C8 1.569(4)
C8 O3 1.464(3)
C8 C18 1.534(4)
C8 C9 1.590(4)
C9 N1 1.491(3)
C9 C10 1.551(3)
C10 C11 1.540(4)
C10 H10A 0.9700
C10 H10B 0.9700
C11 C12 1.540(5)
C11 H11A 0.9700
C11 H11B 0.9700
C12 N1 1.516(4)
C12 C13 1.522(4)
C12 H12 0.9800
C13 C14 1.305(5)
C13 H13 0.9300
C14 H14A 0.9300
C14 H14B 0.9300
C15 H15A 0.9600
C15 H15B 0.9600
C15 H15C 0.9600
C16 O4 1.230(3)
C16 O3 1.389(3)
C16 C17 1.480(4)
C17 C18 1.361(4)
C17 C19 1.512(4)
C18 O5 1.357(3)
C19 H19A 0.9600
C19 H19B 0.9600
C19 H19C 0.9600
C20 O5 1.462(4)
C20 H20A 0.9600
C20 H20B 0.9600
C20 H20C 0.9600
C1' O1' 1.242(3)
C1' N1' 1.390(3)
C1' C2' 1.531(4)
C2' C3' 1.559(4)
C2' H2'1 0.9700
C2' H2'2 0.9700
C3' C4' 1.553(4)
C3' H3'1 0.9700
C3' H3'2 0.9700
C4' C5' 1.514(3)
C4' H4'1 0.9700
C4' H4'2 0.9700
C5' C6' 1.364(4)
C5' C9' 1.534(3)
C6' C7' 1.474(3)
C6' C15' 1.507(4)
C7' O2' 1.228(3)
C7' C8' 1.567(4)
C8' O3' 1.459(3)
C8' C18' 1.520(4)
C8' C9' 1.599(3)
C9' N1' 1.503(3)
C9' C10' 1.562(3)
C10' C11' 1.539(4)
C10' H10C 0.9700
C10' H10D 0.9700
C11' C12' 1.556(4)
C11' H11C 0.9700
C11' H11D 0.9700
C12' N1' 1.506(3)
C12' C13' 1.518(4)
C12' H12' 0.9800
C13' C14' 1.313(5)
C13' H13' 0.9300
C14' H14C 0.9300
C14' H14D 0.9300
C15' H15D 0.9600
C15' H15E 0.9600
C15' H15F 0.9600
C16' O4' 1.218(3)
C16' O3' 1.397(3)
C16' C17' 1.481(4)
C17' C18' 1.356(4)
C17' C19' 1.519(4)
C18' O5' 1.357(3)
C19' H19D 0.9600
C19' H19E 0.9600
C19' H19F 0.9600
C20' O5' 1.455(4)
C20' H20D 0.9600
C20' H20E 0.9600
C20' H20F 0.9600

loop_
_geom_torsion_atom_site_label_1
_geom_torsion_atom_site_label_2
_geom_torsion_atom_site_label_3
_geom_torsion_atom_site_label_4
_geom_torsion
O1 C1 C2 C3 114.8(3)
N1 C1 C2 C3 -61.5(4)
C1 C2 C3 C4 60.7(4)
C2 C3 C4 C5 20.7(4)
C3 C4 C5 C6 94.4(4)
C3 C4 C5 C9 -84.0(3)
C9 C5 C6 C7 6.5(3)
C4 C5 C6 C7 -172.0(3)
C9 C5 C6 C15 -173.1(3)
C4 C5 C6 C15 8.4(5)
C5 C6 C7 O2 -177.6(3)
C15 C6 C7 O2 2.0(4)
C5 C6 C7 C8 2.0(3)
C15 C6 C7 C8 -178.4(3)
O2 C7 C8 O3 50.9(3)
C6 C7 C8 O3 -128.7(2)
O2 C7 C8 C18 -61.5(3)
C6 C7 C8 C18 118.9(2)
O2 C7 C8 C9 170.8(2)
C6 C7 C8 C9 -8.8(2)
C6 C5 C9 N1 -137.6(2)
C4 C5 C9 N1 41.1(3)
C6 C5 C9 C10 108.0(3)
C4 C5 C9 C10 -73.4(3)
C6 C5 C9 C8 -11.7(3)
C4 C5 C9 C8 166.9(2)
O3 C8 C9 N1 -107.7(2)
C18 C8 C9 N1 10.7(3)
C7 C8 C9 N1 136.64(19)
O3 C8 C9 C5 127.4(2)
C18 C8 C9 C5 -114.2(2)
C7 C8 C9 C5 11.7(2)
O3 C8 C9 C10 7.0(3)
C18 C8 C9 C10 125.4(2)
C7 C8 C9 C10 -108.7(2)
N1 C9 C10 C11 38.7(3)
C5 C9 C10 C11 160.8(2)
C8 C9 C10 C11 -84.5(3)
C9 C10 C11 C12 -38.3(3)
C10 C11 C12 N1 22.1(3)
C10 C11 C12 C13 -98.4(3)
N1 C12 C13 C14 133.6(4)
C11 C12 C13 C14 -110.8(4)
O4 C16 C17 C18 -178.7(3)
O3 C16 C17 C18 1.0(3)
O4 C16 C17 C19 -1.0(4)
O3 C16 C17 C19 178.8(2)
C16 C17 C18 O5 177.0(2)
C19 C17 C18 O5 -0.3(5)
C16 C17 C18 C8 -1.2(3)
C19 C17 C18 C8 -178.5(3)
O3 C8 C18 O5 -177.55(18)
C7 C8 C18 O5 -62.4(3)
C9 C8 C18 O5 58.5(3)
O3 C8 C18 C17 1.0(2)
C7 C8 C18 C17 116.1(2)
C9 C8 C18 C17 -123.0(2)
O1' C1' C2' C3' -111.0(3)
N1' C1' C2' C3' 66.7(3)
C1' C2' C3' C4' -53.5(3)
C2' C3' C4' C5' -29.9(3)
C3' C4' C5' C6' -90.6(3)
C3' C4' C5' C9' 87.3(3)
C4' C5' C6' C7' 173.0(2)
C9' C5' C6' C7' -5.1(3)
C4' C5' C6' C15' -7.1(4)
C9' C5' C6' C15' 174.9(3)
C5' C6' C7' O2' 174.8(2)
C15' C6' C7' O2' -5.1(4)
C5' C6' C7' C8' -5.3(3)
C15' C6' C7' C8' 174.7(2)
O2' C7' C8' O3' -48.1(3)
C6' C7' C8' O3' 132.0(2)
O2' C7' C8' C18' 64.8(3)
C6' C7' C8' C18' -115.1(2)
O2' C7' C8' C9' -167.5(2)
C6' C7' C8' C9' 12.6(2)
C6' C5' C9' N1' 139.8(2)
C4' C5' C9' N1' -38.4(3)
C6' C5' C9' C10' -106.7(2)
C4' C5' C9' C10' 75.1(3)
C6' C5' C9' C8' 12.8(2)
C4' C5' C9' C8' -165.4(2)
O3' C8' C9' N1' 103.2(2)
C18' C8' C9' N1' -16.4(3)
C7' C8' C9' N1' -140.00(19)
O3' C8' C9' C5' -131.29(19)
C18' C8' C9' C5' 109.2(2)
C7' C8' C9' C5' -14.5(2)
O3' C8' C9' C10' -11.2(3)
C18' C8' C9' C10' -130.8(2)
C7' C8' C9' C10' 105.6(2)
N1' C9' C10' C11' -37.6(2)
C5' C9' C10' C11' -159.2(2)
C8' C9' C10' C11' 86.2(3)
C9' C10' C11' C12' 39.8(3)
C10' C11' C12' N1' -25.1(3)
C10' C11' C12' C13' 95.6(3)
N1' C12' C13' C14' -152.8(3)
C11' C12' C13' C14' 92.3(4)
O4' C16' C17' C18' 179.1(3)
O3' C16' C17' C18' -0.4(3)
O4' C16' C17' C19' -1.2(4)
O3' C16' C17' C19' 179.3(2)
C16' C17' C18' O5' -175.4(3)
C19' C17' C18' O5' 4.9(5)
C16' C17' C18' C8' 0.8(3)
C19' C17' C18' C8' -178.8(3)
O3' C8' C18' O5' 176.14(18)
C7' C8' C18' O5' 59.6(2)
C9' C8' C18' O5' -59.4(3)
O3' C8' C18' C17' -0.9(2)
C7' C8' C18' C17' -117.5(2)
C9' C8' C18' C17' 123.5(2)
O1 C1 N1 C9 168.5(2)
C2 C1 N1 C9 -15.2(4)
O1 C1 N1 C12 -12.8(4)
C2 C1 N1 C12 163.5(2)
C5 C9 N1 C1 32.1(3)
C10 C9 N1 C1 152.9(3)
C8 C9 N1 C1 -86.8(3)
C5 C9 N1 C12 -146.8(2)
C10 C9 N1 C12 -26.0(2)
C8 C9 N1 C12 94.3(2)
C13 C12 N1 C1 -55.5(3)
C11 C12 N1 C1 -176.2(2)
C13 C12 N1 C9 123.5(3)
C11 C12 N1 C9 2.8(3)
O1' C1' N1' C9' -177.6(2)
C2' C1' N1' C9' 4.7(4)
O1' C1' N1' C12' 12.1(3)
C2' C1' N1' C12' -165.6(2)
C5' C9' N1' C1' -27.6(3)
C10' C9' N1' C1' -147.7(2)
C8' C9' N1' C1' 92.2(3)
C5' C9' N1' C12' 143.2(2)
C10' C9' N1' C12' 23.1(2)
C8' C9' N1' C12' -97.1(2)
C13' C12' N1' C1' 51.8(3)
C11' C12' N1' C1' 172.5(2)
C13' C12' N1' C9' -120.0(2)
C11' C12' N1' C9' 0.8(3)
O4 C16 O3 C8 179.4(2)
C17 C16 O3 C8 -0.4(3)
C18 C8 O3 C16 -0.3(2)
C7 C8 O3 C16 -120.2(2)
C9 C8 O3 C16 125.9(2)
C17 C18 O5 C20 16.3(4)
C8 C18 O5 C20 -165.6(2)
O4' C16' O3' C8' -179.7(2)
C17' C16' O3' C8' -0.2(3)
C18' C8' O3' C16' 0.6(2)
C7' C8' O3' C16' 119.3(2)
C9' C8' O3' C16' -127.5(2)
C17' C18' O5' C20' 7.5(4)
C8' C18' O5' C20' -168.7(2)
